data_2206479
loop_
_publ_author_name
'Madhukar Hemamalini'
'Packianathan Thomas Muthiah'
'Gabriele Bocelli'
'Andrea Cantoni'

_publ_section_title
;
 Hydrogen-bonding patterns in bis(trimethoprim) dipicolinate
 pentahydrate
;
_journal_issue 8
_journal_name_full 'Acta Crystallographica Section E'
_journal_page_first o2368
_journal_page_last o2371
_journal_paper_doi 10.1107/S1600536805020167
_journal_volume 61
_journal_year 2005
_chemical_formula_iupac '2C14 H19 N4 O3 + , C7 H3 N O4 2- , 5H2 O'
_chemical_formula_moiety '2C14 H19 N4 O3 + , C7 H3 N O4 2- , 5H2 O'
_chemical_formula_sum 'C35 H51 N9 O15'
_chemical_formula_weight 837.85
_chemical_name_common 'Trimethoprim dipicolinate pentahydrate'
_chemical_name_systematic
;
(2,4-diamino-5-(3',4',5'-trimethoxybenzyl)pyrimidinium
dipicolinate pentahydrate
;
_space_group_IT_number 14
_symmetry_cell_setting monoclinic
_symmetry_space_group_name_Hall '-P 2yn'
_symmetry_space_group_name_H-M 'P 1 21/n 1'
_atom_sites_solution_hydrogens geom
_atom_sites_solution_primary direct
_atom_sites_solution_secondary difmap
_cell_angle_alpha 90
_cell_angle_beta 94.23(3)
_cell_angle_gamma 90
_cell_formula_units_Z 4
_cell_length_a 9.713(2)
_cell_length_b 12.025(3)
_cell_length_c 35.703(3)
_cell_measurement_reflns_used 25
_cell_measurement_temperature 293
_cell_measurement_theta_max 27.0
_cell_measurement_theta_min 3.12
_cell_volume 4158.7(14)
_computing_cell_refinement 'MolEN (Fair, 1990)'
_computing_data_collection 'FEBO (Belletti, 1996)'
_computing_data_reduction MolEN
_computing_molecular_graphics 'ORTEPII (Johnson, 1976) and PLATON (Spek, 2003)'
_computing_publication_material PLATON
_computing_structure_refinement 'SHELXL97 (Sheldrick, 1997)'
_computing_structure_solution 'SHELXS97 (Sheldrick, 1997)'
_diffrn_ambient_temperature 293
_diffrn_measured_fraction_theta_full 0.997
_diffrn_measured_fraction_theta_max 0.997
_diffrn_measurement_device_type 'Philips PW1100'
_diffrn_measurement_method \w
_diffrn_radiation_monochromator graphite
_diffrn_radiation_source 'fine-focus sealed tube'
_diffrn_radiation_type MoKa
_diffrn_radiation_wavelength 0.71069
_diffrn_reflns_av_R_equivalents 0.0227
_diffrn_reflns_av_sigmaI/netI 0.0803
_diffrn_reflns_limit_h_max 12
_diffrn_reflns_limit_h_min -12
_diffrn_reflns_limit_k_max 15
_diffrn_reflns_limit_k_min 0
_diffrn_reflns_limit_l_max 45
_diffrn_reflns_limit_l_min 0
_diffrn_reflns_number 9210
_diffrn_reflns_reduction_process
;
 ?
;
_diffrn_reflns_theta_full 27.00
_diffrn_reflns_theta_max 27.00
_diffrn_reflns_theta_min 3.12
_diffrn_standards_decay_% 0
_diffrn_standards_interval_count 100
_diffrn_standards_interval_time 60
_diffrn_standards_number 1
_exptl_absorpt_coefficient_mu 0.106
_exptl_absorpt_correction_T_max 0.9802
_exptl_absorpt_correction_T_min 0.9610
_exptl_absorpt_correction_type refdelf
_exptl_absorpt_process_details '(SHELXA; Sheldrick, 1997)'
_exptl_crystal_colour colourless
_exptl_crystal_density_diffrn 1.338
_exptl_crystal_density_method 'not measured'
_exptl_crystal_description block
_exptl_crystal_F_000 1776
_exptl_crystal_size_max 0.38
_exptl_crystal_size_mid 0.26
_exptl_crystal_size_min 0.19
_refine_diff_density_max 0.331
_refine_diff_density_min -0.351
_refine_ls_extinction_coef 0.0032(5)
_refine_ls_extinction_expression Fc^*^=kFc[1+0.001Fc^2^\l^3^/sin(2\q)]^-1/4^
_refine_ls_extinction_method 'SHELXL97 (Sheldrick, 1997)'
_refine_ls_goodness_of_fit_ref 0.958
_refine_ls_hydrogen_treatment constr
_refine_ls_matrix_type full
_refine_ls_number_parameters 532
_refine_ls_number_reflns 9074
_refine_ls_number_restraints 6
_refine_ls_restrained_S_all 0.960
_refine_ls_R_factor_all 0.1425
_refine_ls_R_factor_gt 0.0574
_refine_ls_shift/su_max 0.000
_refine_ls_shift/su_mean 0.000
_refine_ls_structure_factor_coef Fsqd
_refine_ls_weighting_details 'calc w = 1/[\s^2^(Fo^2^)+(0.0728P)^2^] where P=(Fo^2^+2Fc^2^)/3'
_refine_ls_weighting_scheme calc
_refine_ls_wR_factor_gt 0.1294
_refine_ls_wR_factor_ref 0.1595
_reflns_number_gt 4170
_reflns_number_total 9074
_reflns_threshold_expression I>2\s(I)
_cod_data_source_file lh6416.cif
_cod_data_source_block I
_cod_depositor_comments
;
The following automatic conversions were performed:
'_symmetry_cell_setting' value 'Monoclinic' changed to 'monoclinic'
according to '/home/saulius/struct/CIF-dictionaries/cif_core.dic'
dictionary named 'cif_core.dic' version 2.4.1 from 2010-06-29.

Automatic conversion script
Id: cif_fix_enum 1527 2010-12-29 10:47:43Z saulius 

The following automatic conversions were performed:

'_symmetry_cell_setting' value 'Monoclinic' changed to 'monoclinic'
according to /home/saulius/struct/CIF-dictionaries/cif_core.dic
dictionary named 'cif_core.dic' version 2.4.1 from 2010-06-29.

Automatic conversion script
Id: cif_fix_values 1715 2011-07-08 13:25:40Z adriana 
;
_cod_original_sg_symbol_H-M 'P 21/n'
_cod_database_code 2206479
_cod_database_fobs_code 2206479

loop_
_symmetry_equiv_pos_as_xyz
x,y,z
1/2-x,1/2+y,1/2-z
-x,-y,-z
1/2+x,1/2-y,1/2+z

loop_
_atom_site_aniso_label
_atom_site_aniso_U_11
_atom_site_aniso_U_22
_atom_site_aniso_U_33
_atom_site_aniso_U_12
_atom_site_aniso_U_13
_atom_site_aniso_U_23
O1A 0.0868(17) 0.0504(13) 0.0635(14) 0.0228(12) 0.0002(12) 0.0160(11)
O2A 0.0708(14) 0.0649(14) 0.0439(12) -0.0100(12) -0.0090(10) 0.0170(10)
O3A 0.0898(17) 0.0680(15) 0.0491(13) 0.0187(13) -0.0057(12) -0.0093(11)
N1A 0.0417(13) 0.0311(11) 0.0440(13) -0.0125(10) -0.0045(10) 0.0082(10)
N2A 0.0534(15) 0.0409(13) 0.0559(15) -0.0194(12) -0.0173(12) 0.0110(11)
N3A 0.0366(12) 0.0318(12) 0.0339(12) -0.0088(10) -0.0038(9) 0.0043(9)
N4A 0.0468(14) 0.0385(13) 0.0448(13) -0.0148(11) -0.0131(11) 0.0147(11)
C2A 0.0335(15) 0.0324(14) 0.0371(15) -0.0044(12) -0.0040(12) -0.0007(12)
C4A 0.0342(15) 0.0296(14) 0.0361(14) -0.0043(11) 0.0014(11) 0.0023(11)
C5A 0.0333(14) 0.0318(14) 0.0350(14) -0.0051(11) -0.0019(11) 0.0038(11)
C6A 0.0393(15) 0.0380(15) 0.0374(15) -0.0048(12) -0.0048(12) 0.0074(12)
C7A 0.0446(17) 0.0481(17) 0.0439(16) -0.0168(14) -0.0105(13) 0.0100(13)
C8A 0.0392(15) 0.0390(15) 0.0398(15) -0.0123(13) -0.0112(12) 0.0078(13)
C9A 0.0493(18) 0.0375(16) 0.0519(18) -0.0009(13) -0.0162(14) 0.0040(14)
C10A 0.0515(18) 0.0408(16) 0.0422(16) -0.0023(14) -0.0087(14) -0.0046(13)
C11A 0.0512(18) 0.0424(16) 0.0372(16) -0.0099(14) -0.0089(13) 0.0065(13)
C12A 0.0470(17) 0.0351(15) 0.0518(18) -0.0037(13) -0.0093(14) 0.0102(14)
C13A 0.0427(16) 0.0459(17) 0.0447(17) -0.0030(13) -0.0014(13) 0.0010(13)
C14A 0.104(3) 0.061(2) 0.095(3) 0.031(2) 0.007(2) 0.005(2)
C15A 0.108(3) 0.169(5) 0.057(2) -0.037(3) -0.038(2) 0.040(3)
C16A 0.128(4) 0.078(3) 0.085(3) 0.043(3) -0.001(2) -0.013(2)
O1B 0.0795(17) 0.0653(15) 0.0582(13) 0.0089(13) 0.0113(12) -0.0081(12)
O2B 0.0795(16) 0.0689(14) 0.0385(12) -0.0060(12) -0.0023(11) 0.0100(10)
O3B 0.0817(16) 0.0663(14) 0.0482(13) 0.0212(13) 0.0031(11) 0.0086(11)
N1B 0.0408(13) 0.0534(14) 0.0382(13) -0.0131(11) -0.0127(10) 0.0094(11)
N2B 0.0597(17) 0.0536(16) 0.0512(15) -0.0206(13) -0.0188(12) 0.0173(12)
N3B 0.0387(13) 0.0381(12) 0.0374(12) -0.0026(10) -0.0069(10) 0.0052(10)
N4B 0.0541(15) 0.0638(16) 0.0413(14) -0.0189(13) -0.0156(12) 0.0109(12)
C2B 0.0430(16) 0.0360(15) 0.0387(15) -0.0005(13) -0.0049(13) 0.0061(12)
C4B 0.0334(15) 0.0411(15) 0.0367(15) -0.0015(12) -0.0029(12) 0.0004(12)
C5B 0.0377(15) 0.0422(15) 0.0345(14) -0.0032(13) -0.0035(12) 0.0066(12)
C6B 0.0385(16) 0.0514(17) 0.0385(15) -0.0063(14) -0.0075(13) 0.0153(13)
C7B 0.0490(18) 0.0616(19) 0.0423(16) -0.0147(15) -0.0088(13) 0.0138(14)
C8B 0.0439(17) 0.0499(17) 0.0398(16) -0.0138(14) -0.0021(13) 0.0102(14)
C9B 0.0516(18) 0.0540(18) 0.0358(16) -0.0078(15) 0.0062(13) 0.0035(13)
C10B 0.0525(18) 0.0447(17) 0.0446(17) -0.0018(15) 0.0022(14) 0.0097(14)
C11B 0.0512(18) 0.0499(18) 0.0359(16) -0.0093(15) 0.0013(13) 0.0047(14)
C12B 0.0495(18) 0.0489(18) 0.0460(17) -0.0095(15) 0.0059(14) 0.0020(15)
C13B 0.0463(18) 0.0449(17) 0.0580(19) -0.0041(14) -0.0018(15) 0.0108(15)
C14B 0.110(3) 0.069(3) 0.098(3) 0.023(2) 0.015(2) -0.015(2)
C15B 0.076(3) 0.131(4) 0.052(2) 0.000(2) -0.0129(19) 0.000(2)
C16B 0.075(2) 0.070(2) 0.067(2) 0.0151(19) -0.0024(18) -0.0040(19)
O4 0.0862(16) 0.0642(15) 0.0711(15) -0.0495(13) -0.0196(12) 0.0097(12)
O5 0.0996(19) 0.115(2) 0.0612(15) -0.0632(16) -0.0438(14) 0.0330(14)
O6 0.0489(12) 0.0547(13) 0.0771(15) -0.0112(10) -0.0081(11) 0.0288(11)
O7 0.0463(13) 0.0520(13) 0.0828(15) -0.0236(10) -0.0154(11) 0.0167(11)
N5 0.0409(13) 0.0374(13) 0.0421(13) -0.0105(11) -0.0063(10) 0.0072(10)
C17 0.0417(16) 0.0346(15) 0.0436(16) -0.0086(13) -0.0072(13) 0.0070(12)
C18 0.0538(19) 0.0512(18) 0.0553(18) -0.0209(15) -0.0137(15) 0.0212(15)
C19 0.070(2) 0.081(2) 0.057(2) -0.031(2) -0.0293(17) 0.0345(18)
C20 0.0515(19) 0.059(2) 0.060(2) -0.0250(16) -0.0210(15) 0.0136(16)
C21 0.0364(15) 0.0335(14) 0.0450(16) -0.0069(12) -0.0060(12) 0.0046(12)
C22 0.0381(16) 0.0338(15) 0.0619(19) -0.0033(13) 0.0005(14) 0.0070(14)
C23 0.056(2) 0.0489(18) 0.0502(18) -0.0206(16) -0.0146(15) 0.0061(15)
O1W 0.0790(19) 0.092(2) 0.202(3) 0.0165(16) 0.019(2) 0.044(2)
O2W 0.096(2) 0.275(5) 0.103(2) 0.060(3) 0.0299(18) 0.016(3)
O3W 0.117(2) 0.0767(16) 0.0662(15) -0.0053(15) -0.0280(14) 0.0202(13)
O4W 0.0626(14) 0.0759(16) 0.0816(16) -0.0211(12) -0.0200(12) 0.0070(13)
O5W 0.216(4) 0.288(5) 0.0641(18) 0.185(4) -0.022(2) -0.027(2)

loop_
_atom_site_label
_atom_site_fract_x
_atom_site_fract_y
_atom_site_fract_z
_atom_site_U_iso_or_equiv
_atom_site_thermal_displace_type
_atom_site_refinement_flags
_atom_site_occupancy
_atom_site_type_symbol
O1A 0.5277(2) 0.00551(17) 0.19165(6) 0.0672(9) Uani . 1.000 O
O2A 0.4094(2) 0.12086(17) 0.24403(5) 0.0605(8) Uani . 1.000 O
O3A 0.2905(2) 0.31753(18) 0.22869(6) 0.0695(9) Uani . 1.000 O
N1A 0.0646(2) 0.10468(17) 0.05921(6) 0.0393(7) Uani . 1.000 N
N2A -0.0927(2) 0.11773(18) 0.00838(6) 0.0511(8) Uani . 1.000 N
N3A 0.0723(2) 0.25576(16) 0.01799(5) 0.0344(7) Uani . 1.000 N
N4A 0.2354(2) 0.39029(17) 0.02812(6) 0.0442(8) Uani . 1.000 N
C2A 0.0162(3) 0.1608(2) 0.02837(7) 0.0347(8) Uani . 1.000 C
C4A 0.1826(3) 0.2955(2) 0.03903(7) 0.0334(8) Uani . 1.000 C
C5A 0.2395(2) 0.2391(2) 0.07233(7) 0.0336(8) Uani . 1.000 C
C6A 0.1759(3) 0.1447(2) 0.08074(7) 0.0386(9) Uani . 1.000 C
C7A 0.3676(3) 0.2815(2) 0.09441(7) 0.0462(10) Uani . 1.000 C
C8A 0.3859(3) 0.2398(2) 0.13451(7) 0.0400(9) Uani . 1.000 C
C9A 0.3312(3) 0.3010(2) 0.16246(8) 0.0472(10) Uani . 1.000 C
C10A 0.3418(3) 0.2633(2) 0.19941(8) 0.0454(10) Uani . 1.000 C
C11A 0.4084(3) 0.1633(2) 0.20816(7) 0.0442(10) Uani . 1.000 C
C12A 0.4649(3) 0.1031(2) 0.18027(8) 0.0453(10) Uani . 1.000 C
C13A 0.4537(3) 0.1407(2) 0.14327(8) 0.0447(10) Uani . 1.000 C
C14A 0.5937(4) -0.0574(3) 0.16484(11) 0.0867(16) Uani . 1.000 C
C15A 0.5147(4) 0.1564(4) 0.26973(10) 0.114(2) Uani . 1.000 C
C16A 0.2072(5) 0.4124(3) 0.22065(11) 0.0974(19) Uani . 1.000 C
O1B 0.7765(2) 0.32451(18) 0.24788(6) 0.0674(9) Uani . 1.000 O
O2B 0.9412(2) 0.15273(17) 0.26471(5) 0.0626(8) Uani . 1.000 O
O3B 1.0566(2) 0.03647(18) 0.21136(5) 0.0655(8) Uani . 1.000 O
N1B 1.0298(2) 0.49072(18) 0.09778(6) 0.0449(8) Uani . 1.000 N
N2B 1.0387(2) 0.62059(19) 0.05104(6) 0.0560(9) Uani . 1.000 N
N3B 0.8715(2) 0.48534(17) 0.04479(6) 0.0385(7) Uani . 1.000 N
N4B 0.7097(2) 0.3467(2) 0.03922(6) 0.0540(9) Uani . 1.000 N
C2B 0.9785(3) 0.5318(2) 0.06421(7) 0.0396(9) Uani . 1.000 C
C4B 0.8136(3) 0.3949(2) 0.05933(7) 0.0373(9) Uani . 1.000 C
C5B 0.8611(3) 0.3493(2) 0.09539(7) 0.0384(8) Uani . 1.000 C
C6B 0.9700(3) 0.4009(2) 0.11283(7) 0.0433(9) Uani . 1.000 C
C7B 0.7899(3) 0.2514(2) 0.11187(7) 0.0516(10) Uani . 1.000 C
C8B 0.8360(3) 0.2267(2) 0.15255(7) 0.0448(10) Uani . 1.000 C
C9B 0.9283(3) 0.1426(2) 0.16177(7) 0.0470(10) Uani . 1.000 C
C10B 0.9676(3) 0.1193(2) 0.19951(8) 0.0473(10) Uani . 1.000 C
C11B 0.9136(3) 0.1812(2) 0.22763(7) 0.0458(10) Uani . 1.000 C
C12B 0.8221(3) 0.2677(2) 0.21819(8) 0.0480(10) Uani . 1.000 C
C13B 0.7837(3) 0.2893(2) 0.18068(8) 0.0500(10) Uani . 1.000 C
C14B 0.6886(4) 0.4174(3) 0.24005(11) 0.0920(17) Uani . 1.000 C
C15B 1.0629(4) 0.2001(4) 0.28273(9) 0.0872(18) Uani . 1.000 C
C16B 1.1173(4) -0.0281(3) 0.18386(9) 0.0710(12) Uani . 1.000 C
O4 0.4128(2) 0.53599(18) 0.07495(6) 0.0751(9) Uani . 1.000 O
O5 0.4573(3) 0.6459(2) 0.02803(6) 0.0944(10) Uani . 1.000 O
O6 0.7868(2) 0.93134(16) 0.04534(6) 0.0609(8) Uani . 1.000 O
O7 0.9608(2) 0.91555(16) 0.08868(6) 0.0614(8) Uani . 1.000 O
N5 0.6698(2) 0.74232(17) 0.07016(6) 0.0406(8) Uani . 1.000 N
C17 0.6045(3) 0.6553(2) 0.08396(7) 0.0405(9) Uani . 1.000 C
C18 0.6446(3) 0.6100(2) 0.11861(8) 0.0543(11) Uani . 1.000 C
C19 0.7564(3) 0.6547(3) 0.13928(9) 0.0710(12) Uani . 1.000 C
C20 0.8249(3) 0.7431(2) 0.12482(8) 0.0581(11) Uani . 1.000 C
C21 0.7787(3) 0.7855(2) 0.09025(7) 0.0387(9) Uani . 1.000 C
C22 0.8465(3) 0.8847(2) 0.07334(8) 0.0448(10) Uani . 1.000 C
C23 0.4821(3) 0.6087(2) 0.05994(8) 0.0526(11) Uani . 1.000 C
O1W 0.2018(3) 0.8005(2) 0.10661(10) 0.1239(14) Uani . 1.000 O
O2W 0.3449(3) 0.8911(3) 0.05177(9) 0.1569(19) Uani . 1.000 O
O3W 0.5736(3) 0.8311(2) -0.00256(6) 0.0884(10) Uani . 1.000 O
O4W 0.2566(2) 0.59006(18) 0.13290(6) 0.0746(9) Uani . 1.000 O
O5W 0.5593(4) 0.0682(3) 0.05840(7) 0.191(2) Uani . 1.000 O
H1A 0.02070 0.03440 0.06660 0.0470 Uiso R 1.000 H
H2A -0.12700 0.15130 -0.01140 0.0610 Uiso R 1.000 H
H2B -0.12850 0.05640 0.01530 0.0610 Uiso R 1.000 H
H4A 0.19920 0.42370 0.00850 0.0530 Uiso R 1.000 H
H4B 0.30580 0.41870 0.04070 0.0530 Uiso R 1.000 H
H6A 0.20860 0.10490 0.10190 0.0460 Uiso R 1.000 H
H7A 0.44780 0.26010 0.08140 0.0550 Uiso R 1.000 H
H7B 0.36430 0.36210 0.09480 0.0550 Uiso R 1.000 H
H9A 0.28740 0.36820 0.15660 0.0570 Uiso R 1.000 H
H13A 0.49170 0.09950 0.12450 0.0540 Uiso R 1.000 H
H14A 0.52630 -0.08330 0.14580 0.1040 Uiso R 1.000 H
H14B 0.63960 -0.11990 0.17690 0.1040 Uiso R 1.000 H
H14C 0.66010 -0.01150 0.15360 0.1040 Uiso R 1.000 H
H15A 0.60170 0.12970 0.26230 0.1360 Uiso R 1.000 H
H15B 0.49920 0.12790 0.29420 0.1360 Uiso R 1.000 H
H15C 0.51590 0.23620 0.27050 0.1360 Uiso R 1.000 H
H16A 0.17210 0.43940 0.24340 0.1170 Uiso R 1.000 H
H16B 0.26170 0.46940 0.21000 0.1170 Uiso R 1.000 H
H16C 0.13160 0.39300 0.20310 0.1170 Uiso R 1.000 H
H1B 1.10400 0.52370 0.11070 0.0540 Uiso R 1.000 H
H6B 1.00580 0.37440 0.13600 0.0520 Uiso R 1.000 H
H9B 0.96450 0.10100 0.14280 0.0560 Uiso R 1.000 H
H13B 0.72230 0.34680 0.17440 0.0600 Uiso R 1.000 H
H21A 1.00870 0.64850 0.02980 0.0670 Uiso R 1.000 H
H22B 1.10790 0.65040 0.06370 0.0670 Uiso R 1.000 H
H41A 0.68140 0.37350 0.01770 0.0650 Uiso R 1.000 H
H42B 0.67060 0.28880 0.04770 0.0650 Uiso R 1.000 H
H71A 0.69120 0.26490 0.11000 0.0620 Uiso R 1.000 H
H72B 0.80660 0.18600 0.09690 0.0620 Uiso R 1.000 H
H141 0.60550 0.39320 0.22620 0.1100 Uiso R 1.000 H
H142 0.66590 0.45100 0.26320 0.1100 Uiso R 1.000 H
H143 0.73510 0.47070 0.22540 0.1100 Uiso R 1.000 H
H151 1.05610 0.27980 0.28200 0.1050 Uiso R 1.000 H
H152 1.07340 0.17580 0.30840 0.1050 Uiso R 1.000 H
H153 1.14140 0.17680 0.26990 0.1050 Uiso R 1.000 H
H161 1.17210 0.01900 0.16910 0.0850 Uiso R 1.000 H
H162 1.17500 -0.08430 0.19600 0.0850 Uiso R 1.000 H
H163 1.04620 -0.06280 0.16780 0.0850 Uiso R 1.000 H
H18 0.59680 0.55010 0.12780 0.0650 Uiso R 1.000 H
H19 0.78510 0.62560 0.16270 0.0850 Uiso R 1.000 H
H20 0.90140 0.77390 0.13820 0.0700 Uiso R 1.000 H
H11 0.11420 0.84000 0.10630 0.1490 Uiso R 1.000 H
H12 0.24650 0.82310 0.08420 0.1490 Uiso R 1.000 H
H21 0.40990 0.88940 0.03200 0.1880 Uiso R 1.000 H
H22 0.39920 0.91040 0.07090 0.1880 Uiso R 1.000 H
H31 0.64340 0.86630 0.01330 0.1060 Uiso R 1.000 H
H32 0.55360 0.76330 0.00900 0.1060 Uiso R 1.000 H
H41 0.23760 0.66630 0.12810 0.0900 Uiso R 1.000 H
H42 0.32480 0.56790 0.11590 0.0900 Uiso R 1.000 H
H51 0.64910 0.05180 0.05270 0.2290 Uiso R 1.000 H
H52 0.53160 0.11870 0.03850 0.2290 Uiso R 1.000 H

loop_
_atom_type_symbol
_atom_type_description
_atom_type_scat_dispersion_real
_atom_type_scat_dispersion_imag
_atom_type_scat_source
O O 0.0106 0.0060 'International Tables Vol C Tables 4.2.6.8 and 6.1.1.4'
N N 0.0061 0.0033 'International Tables Vol C Tables 4.2.6.8 and 6.1.1.4'
H H 0.0000 0.0000 'International Tables Vol C Tables 4.2.6.8 and 6.1.1.4'
C C 0.0033 0.0016 'International Tables Vol C Tables 4.2.6.8 and 6.1.1.4'

loop_
_geom_angle_atom_site_label_1
_geom_angle_atom_site_label_2
_geom_angle_atom_site_label_3
_geom_angle
_geom_angle_publ_flag
C12A O1A C14A 118.2(2) yes
C11A O2A C15A 117.0(2) yes
C10A O3A C16A 117.9(2) yes
C2A N1A C6A 119.8(2) yes
C2A N3A C4A 118.3(2) yes
N1A C2A N3A 122.2(2) yes
N2A C2A N3A 120.6(2) yes
N1A C2A N2A 117.2(2) yes
N3A C4A C5A 122.2(2) yes
N4A C4A C5A 121.0(2) yes
N3A C4A N4A 116.8(2) yes
N1A C6A C5A 122.1(2) yes
O3A C10A C9A 124.6(2) yes
O3A C10A C11A 115.7(2) yes
O2A C11A C10A 120.0(2) yes
O2A C11A C12A 120.1(2) yes
O1A C12A C13A 124.1(2) yes
O1A C12A C11A 115.3(2) yes
C12B O1B C14B 117.8(2) yes
C11B O2B C15B 115.6(2) yes
C10B O3B C16B 118.2(2) yes
C2B N1B C6B 120.0(2) yes
C2B N3B C4B 118.1(2) yes
N1B C2B N3B 122.0(2) yes
N2B C2B N3B 120.3(2) yes
N1B C2B N2B 117.7(2) yes
N4B C4B C5B 119.8(2) yes
N3B C4B C5B 122.4(2) yes
N3B C4B N4B 117.8(2) yes
N1B C6B C5B 122.1(2) yes
O3B C10B C9B 124.4(2) yes
O3B C10B C11B 115.6(2) yes
O2B C11B C12B 119.6(2) yes
O2B C11B C10B 120.5(2) yes
O1B C12B C13B 125.3(2) yes
O1B C12B C11B 115.1(2) yes
C17 N5 C21 118.9(2) yes
N5 C17 C18 121.9(2) yes
N5 C17 C23 116.9(2) yes
N5 C21 C20 121.9(2) yes
N5 C21 C22 116.3(2) yes
O7 C22 C21 117.1(2) yes
O6 C22 C21 118.9(2) yes
O6 C22 O7 123.9(2) yes
O4 C23 C17 116.1(2) yes
O4 C23 O5 125.2(3) yes
O5 C23 C17 118.7(3) yes
H11 O1W H12 107.21 no
H21 O2W H22 100.76 no
C6A N1A H1A 119.24 no
C2A N1A H1A 120.93 no
H2A N2A H2B 119.93 no
C2A N2A H2A 120.05 no
C2A N2A H2B 120.02 no
H31 O3W H32 106.62 no
C4A N4A H4B 119.98 no
C4A N4A H4A 119.95 no
H4A N4A H4B 120.07 no
C6B N1B H1B 119.28 no
C2B N1B H1B 120.72 no
C2B N2B H21A 119.95 no
C2B N2B H22B 119.95 no
H21A N2B H22B 120.09 no
C4B N4B H41A 120.00 no
H41A N4B H42B 119.91 no
C4B N4B H42B 120.10 no
H41 O4W H42 106.61 no
H51 O5W H52 100.87 no
C6A C5A C7A 123.1(2) no
C4A C5A C7A 121.4(2) no
C4A C5A C6A 115.4(2) no
C5A C7A C8A 114.6(2) no
C7A C8A C9A 118.9(2) no
C9A C8A C13A 119.9(2) no
C7A C8A C13A 121.2(2) no
C8A C9A C10A 120.5(2) no
C9A C10A C11A 119.7(2) no
C10A C11A C12A 119.7(2) no
C11A C12A C13A 120.5(2) no
C8A C13A C12A 119.7(2) no
C5A C6A H6A 118.91 no
N1A C6A H6A 118.95 no
C8A C7A H7A 108.79 no
H7A C7A H7B 107.48 no
C5A C7A H7A 108.65 no
C5A C7A H7B 108.53 no
C8A C7A H7B 108.60 no
C10A C9A H9A 119.81 no
C8A C9A H9A 119.72 no
C8A C13A H13A 120.13 no
C12A C13A H13A 120.16 no
H14A C14A H14B 109.49 no
O1A C14A H14C 109.18 no
H14A C14A H14C 109.56 no
O1A C14A H14A 109.52 no
O1A C14A H14B 109.57 no
H14B C14A H14C 109.51 no
H15B C15A H15C 109.45 no
H15A C15A H15B 109.41 no
H15A C15A H15C 109.47 no
O2A C15A H15C 109.45 no
O2A C15A H15B 109.49 no
O2A C15A H15A 109.56 no
H16B C16A H16C 109.43 no
O3A C16A H16A 109.52 no
H16A C16A H16C 109.43 no
O3A C16A H16C 109.59 no
H16A C16A H16B 109.49 no
O3A C16A H16B 109.36 no
C4B C5B C7B 121.3(2) no
C4B C5B C6B 115.3(2) no
C6B C5B C7B 123.4(2) no
C5B C7B C8B 114.5(2) no
C7B C8B C9B 120.9(2) no
C7B C8B C13B 119.4(2) no
C9B C8B C13B 119.7(2) no
C8B C9B C10B 120.2(2) no
C9B C10B C11B 119.9(2) no
C10B C11B C12B 119.7(2) no
C11B C12B C13B 119.6(2) no
C8B C13B C12B 120.8(2) no
C5B C6B H6B 119.05 no
N1B C6B H6B 118.85 no
C5B C7B H72B 108.52 no
C8B C7B H71A 108.61 no
C5B C7B H71A 108.80 no
C8B C7B H72B 108.59 no
H71A C7B H72B 107.58 no
C10B C9B H9B 120.07 no
C8B C9B H9B 119.68 no
C8B C13B H13B 119.58 no
C12B C13B H13B 119.59 no
O1B C14B H141 109.46 no
O1B C14B H142 109.52 no
H141 C14B H143 109.44 no
O1B C14B H143 109.37 no
H142 C14B H143 109.57 no
H141 C14B H142 109.46 no
O2B C15B H152 109.64 no
O2B C15B H153 109.28 no
O2B C15B H151 109.51 no
H152 C15B H153 109.54 no
H151 C15B H153 109.49 no
H151 C15B H152 109.37 no
O3B C16B H163 109.57 no
H161 C16B H162 109.50 no
H162 C16B H163 109.50 no
O3B C16B H161 109.47 no
H161 C16B H163 109.38 no
O3B C16B H162 109.40 no
C18 C17 C23 121.1(2) no
C17 C18 C19 119.0(3) no
C18 C19 C20 119.0(3) no
C19 C20 C21 119.2(3) no
C20 C21 C22 121.8(2) no
C17 C18 H18 120.43 no
C19 C18 H18 120.53 no
C20 C19 H19 120.48 no
C18 C19 H19 120.49 no
C21 C20 H20 120.48 no
C19 C20 H20 120.36 no

loop_
_geom_bond_atom_site_label_1
_geom_bond_atom_site_label_2
_geom_bond_distance
_geom_bond_publ_flag
O1A C12A 1.370(3) yes
O1A C14A 1.411(4) yes
O2A C11A 1.378(3) yes
O2A C15A 1.390(4) yes
O3A C10A 1.358(3) yes
O3A C16A 1.416(5) yes
N1A C2A 1.346(3) yes
N1A C6A 1.367(3) yes
N2A C2A 1.336(3) yes
N3A C4A 1.350(3) yes
N3A C2A 1.330(3) yes
N4A C4A 1.320(3) yes
O1B C12B 1.362(3) yes
O1B C14B 1.421(4) yes
O2B C15B 1.422(4) yes
O2B C11B 1.375(3) yes
O3B C10B 1.365(3) yes
O3B C16B 1.414(4) yes
N1B C2B 1.357(3) yes
N1B C6B 1.356(3) yes
N2B C2B 1.320(3) yes
N3B C2B 1.329(3) yes
N3B C4B 1.346(3) yes
N4B C4B 1.328(3) yes
O4 C23 1.248(3) yes
O5 C23 1.231(4) yes
O6 C22 1.251(3) yes
O7 C22 1.257(3) yes
N5 C21 1.338(3) yes
N5 C17 1.336(3) yes
O1W H12 0.9766 no
O1W H11 0.9738 no
O2W H21 0.9813 no
O2W H22 0.8634 no
N1A H1A 0.9911 no
N2A H2A 0.8591 no
N2A H2B 0.8594 no
O3W H31 0.9502 no
O3W H32 0.9405 no
N4A H4A 0.8599 no
N4A H4B 0.8606 no
N1B H1B 0.9168 no
N2B H21A 0.8602 no
N2B H22B 0.8601 no
N4B H41A 0.8594 no
N4B H42B 0.8588 no
O4W H42 0.9683 no
O4W H41 0.9483 no
O5W H52 0.9580 no
O5W H51 0.9313 no
C4A C5A 1.443(4) no
C5A C6A 1.337(3) no
C5A C7A 1.512(4) no
C7A C8A 1.515(4) no
C8A C9A 1.378(4) no
C8A C13A 1.386(4) no
C9A C10A 1.392(4) no
C10A C11A 1.390(4) no
C11A C12A 1.377(4) no
C12A C13A 1.393(4) no
C6A H6A 0.9302 no
C7A H7B 0.9699 no
C7A H7A 0.9707 no
C9A H9A 0.9299 no
C13A H13A 0.9313 no
C14A H14B 0.9595 no
C14A H14A 0.9602 no
C14A H14C 0.9591 no
C15A H15A 0.9595 no
C15A H15C 0.9600 no
C15A H15B 0.9606 no
C16A H16B 0.9614 no
C16A H16C 0.9583 no
C16A H16A 0.9603 no
C4B C5B 1.443(4) no
C5B C7B 1.507(4) no
C5B C6B 1.340(4) no
C7B C8B 1.517(4) no
C8B C9B 1.375(4) no
C8B C13B 1.382(4) no
C9B C10B 1.401(4) no
C10B C11B 1.384(4) no
C11B C12B 1.393(4) no
C12B C13B 1.388(4) no
C6B H6B 0.9297 no
C7B H72B 0.9712 no
C7B H71A 0.9698 no
C9B H9B 0.9315 no
C13B H13B 0.9297 no
C14B H141 0.9601 no
C14B H143 0.9608 no
C14B H142 0.9602 no
C15B H153 0.9598 no
C15B H152 0.9602 no
C15B H151 0.9609 no
C16B H161 0.9608 no
C16B H162 0.9606 no
C16B H163 0.9599 no
C17 C18 1.381(4) no
C17 C23 1.521(4) no
C18 C19 1.376(4) no
C19 C20 1.375(4) no
C20 C21 1.379(4) no
C21 C22 1.510(4) no
C18 H18 0.9298 no
C19 H19 0.9300 no
C20 H20 0.9301 no

loop_
_geom_hbond_atom_site_label_D
_geom_hbond_atom_site_label_H
_geom_hbond_atom_site_label_A
_geom_hbond_site_symmetry_A
_geom_hbond_distance_DH
_geom_hbond_distance_HA
_geom_hbond_distance_DA
_geom_hbond_angle_DHA
_geom_hbond_publ_flag
N1A H1A O7 1_445 0.99 1.75 2.730(3) 168 yes
N1B H1B O4W 1_655 0.92 1.81 2.728(3) 176 yes
N2A H2A O2W 3_565 0.86 2.52 3.138(4) 129 yes
N2A H2B O6 1_445 0.86 2.05 2.892(3) 165 yes
N4A H4A N3B 3_665 0.86 2.26 3.113(3) 174 yes
N4A H4B O4 . 0.86 2.09 2.900(3) 156 yes
O1W H11 O7 1_455 0.97 1.82 2.754(4) 160 yes
O1W H12 O2W . 0.98 1.76 2.712(5) 165 yes
O2W H21 O3W . 0.98 2.20 3.139(4) 160 yes
N2B H21A N3A 3_665 0.86 2.16 3.009(3) 170 yes
O2W H22 O5W 1_565 0.86 2.51 2.976(5) 114 yes
N2B H22B O1W 1_655 0.86 2.50 3.265(4) 149 yes
O3W H31 O6 . 0.95 1.90 2.854(3) 178 yes
O3W H31 N5 . 0.95 2.52 2.898(3) 104 yes
O3W H32 O5 . 0.94 1.85 2.759(4) 162 yes
O3W H32 N5 . 0.94 2.40 2.898(3) 113 yes
O4W H41 O1W . 0.95 1.81 2.738(3) 165 yes
N4B H41A O5 3_665 0.86 2.05 2.798(3) 145 yes
O4W H42 O4 . 0.97 1.79 2.733(3) 164 yes
O5W H51 O6 1_545 0.93 2.00 2.821(4) 146 yes
O5W H52 O3W 3_665 0.96 1.69 2.594(4) 155 yes
C7A H7B O4 . 0.97 2.27 3.176(3) 155 yes
C13A H13A O5W . 0.93 2.52 3.384(4) 154 yes
C16A H16A O2A 2_555 0.96 2.38 3.061(4) 128 yes

loop_
_geom_torsion_atom_site_label_1
_geom_torsion_atom_site_label_2
_geom_torsion_atom_site_label_3
_geom_torsion_atom_site_label_4
_geom_torsion
_geom_torsion_publ_flag
C14A O1A C12A C11A -176.9(3) no
C14A O1A C12A C13A 4.6(4) no
C15A O2A C11A C10A -87.2(4) no
C15A O2A C11A C12A 97.3(3) no
C16A O3A C10A C9A 7.4(4) no
C16A O3A C10A C11A -172.4(3) no
C14B O1B C12B C13B -3.7(4) no
C14B O1B C12B C11B 176.8(3) no
C15B O2B C11B C12B -96.6(3) no
C15B O2B C11B C10B 88.3(3) no
C16B O3B C10B C9B 2.3(4) no
C16B O3B C10B C11B -178.7(3) no
C6A N1A C2A N3A -0.7(4) no
C6A N1A C2A N2A 179.9(2) no
C2A N1A C6A C5A 0.2(4) no
C2A N3A C4A C5A -0.8(4) no
C4A N3A C2A N2A -179.7(2) no
C2A N3A C4A N4A -179.6(2) no
C4A N3A C2A N1A 0.9(4) no
C6B N1B C2B N2B 178.8(2) no
C2B N1B C6B C5B 0.7(4) no
C6B N1B C2B N3B -1.3(4) no
C2B N3B C4B N4B -177.8(2) no
C2B N3B C4B C5B 1.8(4) no
C4B N3B C2B N1B 0.0(4) no
C4B N3B C2B N2B 179.9(2) no
C17 N5 C21 C22 -179.1(2) no
C21 N5 C17 C18 1.2(4) no
C21 N5 C17 C23 -179.5(2) no
C17 N5 C21 C20 -0.3(4) no
N3A C4A C5A C6A 0.3(4) no
N4A C4A C5A C6A 179.1(2) no
N3A C4A C5A C7A 176.7(2) no
N4A C4A C5A C7A -4.5(4) no
C7A C5A C6A N1A -176.4(2) no
C4A C5A C7A C8A 159.9(2) no
C4A C5A C6A N1A 0.0(4) no
C6A C5A C7A C8A -24.0(3) no
C5A C7A C8A C9A -90.8(3) no
C5A C7A C8A C13A 87.9(3) no
C9A C8A C13A C12A 0.6(4) no
C7A C8A C9A C10A 177.7(3) no
C7A C8A C13A C12A -178.0(3) no
C13A C8A C9A C10A -0.9(4) no
C8A C9A C10A O3A -179.6(3) no
C8A C9A C10A C11A 0.2(4) no
C9A C10A C11A C12A 0.8(4) no
O3A C10A C11A C12A -179.4(3) no
O3A C10A C11A O2A 5.2(4) no
C9A C10A C11A O2A -174.6(3) no
C10A C11A C12A C13A -1.1(4) no
O2A C11A C12A C13A 174.3(3) no
C10A C11A C12A O1A -179.7(2) no
O2A C11A C12A O1A -4.2(4) no
O1A C12A C13A C8A 178.8(3) no
C11A C12A C13A C8A 0.4(4) no
N4B C4B C5B C6B 177.3(2) no
N3B C4B C5B C6B -2.2(4) no
N3B C4B C5B C7B 176.9(2) no
N4B C4B C5B C7B -3.5(4) no
C4B C5B C7B C8B -169.7(2) no
C4B C5B C6B N1B 0.9(4) no
C7B C5B C6B N1B -178.2(2) no
C6B C5B C7B C8B 9.4(4) no
C5B C7B C8B C13B 79.7(3) no
C5B C7B C8B C9B -100.7(3) no
C7B C8B C9B C10B -178.6(3) no
C13B C8B C9B C10B 1.0(4) no
C7B C8B C13B C12B 179.0(3) no
C9B C8B C13B C12B -0.6(4) no
C8B C9B C10B C11B -0.1(4) no
C8B C9B C10B O3B 178.9(3) no
C9B C10B C11B O2B 173.9(2) no
O3B C10B C11B O2B -5.1(4) no
C9B C10B C11B C12B -1.1(4) no
O3B C10B C11B C12B 179.8(2) no
O2B C11B C12B O1B 5.9(4) no
C10B C11B C12B C13B 1.4(4) no
O2B C11B C12B C13B -173.7(2) no
C10B C11B C12B O1B -179.1(2) no
C11B C12B C13B C8B -0.6(4) no
O1B C12B C13B C8B 180.0(3) no
N5 C17 C18 C19 -1.0(4) no
C23 C17 C18 C19 179.7(3) no
N5 C17 C23 O4 -172.1(2) no
N5 C17 C23 O5 6.6(4) no
C18 C17 C23 O4 7.1(4) no
C18 C17 C23 O5 -174.2(3) no
C17 C18 C19 C20 0.0(4) no
C18 C19 C20 C21 0.8(4) no
C19 C20 C21 N5 -0.7(4) no
C19 C20 C21 C22 178.1(3) no
N5 C21 C22 O6 11.1(4) no
N5 C21 C22 O7 -169.2(2) no
C20 C21 C22 O6 -167.8(3) no
C20 C21 C22 O7 12.0(4) no

loop_
_cod_related_entry_id
_cod_related_entry_database
_cod_related_entry_code
1 ChemSpider 21129099
